data_1546395
loop_
_publ_author_name
'Landmann, Johannes'
'Hennig, Philipp T.'
'Ignat'ev, Nikolai'
'Finze, Maik'

_publ_section_title
;
 Borylation of Fluorinated Arenes with the Boron-centred Nucleophile
 B(CN)32&#x2212; -- a Unique Entry to Aryltricyanoborates
;
_journal_name_full 'Chem. Sci.'
_journal_paper_doi 10.1039/C7SC02249B
_journal_year 2017
_chemical_formula_moiety 'C9 H2 B F3 K N3'
_chemical_formula_sum 'C9 H2 B F3 K N3'
_chemical_formula_weight 259.05
_space_group_crystal_system monoclinic
_space_group_IT_number 14
_space_group_name_Hall '-P 2yn'
_space_group_name_H-M_alt 'P 1 21/n 1'
_symmetry_space_group_name_Hall '-P 2yn'
_symmetry_space_group_name_H-M 'P 1 21/n 1'
_atom_sites_solution_hydrogens difmap
_audit_creation_method SHELXL-2014/7
_audit_update_record
;
2017-05-09 deposited with the CCDC.
2017-06-26 downloaded from the CCDC.
;
_cell_angle_alpha 90
_cell_angle_beta 118.496(2)
_cell_angle_gamma 90
_cell_formula_units_Z 4
_cell_length_a 7.4212(4)
_cell_length_b 21.5366(12)
_cell_length_c 7.4276(4)
_cell_measurement_reflns_used 8430
_cell_measurement_temperature 100(2)
_cell_measurement_theta_max 26.79
_cell_measurement_theta_min 3.19
_cell_volume 1043.31(10)
_computing_cell_refinement 'Saint+ ver. V8.34A (Bruker AXS)'
_computing_data_collection 'APEX2 ver. 2014.9 (Bruker AXS)'
_computing_data_reduction 'Saint+ ver. V8.34A (Bruker AXS)'
_computing_molecular_graphics 'ShelXLe (Huebschle et all, 2011)'
_computing_publication_material 'SHELXL-2014/7 (Sheldrick, 2014)'
_computing_structure_refinement 'SHELXL-2014/7 (Sheldrick, 2014)'
_computing_structure_solution 'SHELXT (Sheldrick, 2014)'
_diffrn_ambient_temperature 100(2)
_diffrn_detector 'CCD area detector (Apex2)'
_diffrn_measured_fraction_theta_full 1.000
_diffrn_measured_fraction_theta_max 1.000
_diffrn_measurement_device_type 'Bruker X8-APEX II'
_diffrn_measurement_method '\f and \w scans'
_diffrn_radiation_monochromator 'multi-layer mirror'
_diffrn_radiation_type MoK\a
_diffrn_radiation_wavelength 0.71073
_diffrn_reflns_av_R_equivalents 0.0324
_diffrn_reflns_av_unetI/netI 0.0203
_diffrn_reflns_Laue_measured_fraction_full 1.000
_diffrn_reflns_Laue_measured_fraction_max 1.000
_diffrn_reflns_limit_h_max 9
_diffrn_reflns_limit_h_min -9
_diffrn_reflns_limit_k_max 27
_diffrn_reflns_limit_k_min -27
_diffrn_reflns_limit_l_max 9
_diffrn_reflns_limit_l_min -9
_diffrn_reflns_number 14316
_diffrn_reflns_point_group_measured_fraction_full 1.000
_diffrn_reflns_point_group_measured_fraction_max 1.000
_diffrn_reflns_theta_full 26.000
_diffrn_reflns_theta_max 26.798
_diffrn_reflns_theta_min 1.891
_diffrn_source 'rotating-anode (Nonius FR-591)'
_exptl_absorpt_coefficient_mu 0.527
_exptl_absorpt_correction_T_max 0.7454
_exptl_absorpt_correction_T_min 0.7180
_exptl_absorpt_correction_type multi-scan
_exptl_absorpt_process_details 'SadAbs 2014/5 (Bruker AXS)'
_exptl_crystal_colour colourless
_exptl_crystal_density_diffrn 1.649
_exptl_crystal_description block
_exptl_crystal_F_000 512
_exptl_crystal_size_max 0.170
_exptl_crystal_size_mid 0.130
_exptl_crystal_size_min 0.100
_refine_diff_density_max 0.382
_refine_diff_density_min -0.219
_refine_diff_density_rms 0.049
_refine_ls_extinction_method none
_refine_ls_goodness_of_fit_ref 1.087
_refine_ls_hydrogen_treatment refall
_refine_ls_matrix_type full
_refine_ls_number_parameters 162
_refine_ls_number_reflns 2236
_refine_ls_number_restraints 0
_refine_ls_restrained_S_all 1.087
_refine_ls_R_factor_all 0.0313
_refine_ls_R_factor_gt 0.0272
_refine_ls_shift/su_max 0.001
_refine_ls_shift/su_mean 0.000
_refine_ls_structure_factor_coef Fsqd
_refine_ls_weighting_details 'w=1/[\s^2^(Fo^2^)+(0.0239P)^2^+0.6323P] where P=(Fo^2^+2Fc^2^)/3'
_refine_ls_weighting_scheme calc
_refine_ls_wR_factor_gt 0.0638
_refine_ls_wR_factor_ref 0.0657
_reflns_Friedel_coverage 0.000
_reflns_number_gt 2035
_reflns_number_total 2236
_reflns_threshold_expression 'I > 2\s(I)'
_cod_data_source_file c7sc02249b2.cif
_cod_data_source_block JL083_JL_KB4a
_cod_database_code 1546395
_shelx_shelxl_version_number 2014/7
_shelx_space_group_comment
;
The symmetry employed for this shelxl refinement is uniquely defined
by the following loop, which should always be used as a source of
symmetry information in preference to the above space-group names.
They are only intended as comments.
;
_shelx_estimated_absorpt_t_min 0.916
_shelx_estimated_absorpt_t_max 0.949

loop_
_space_group_symop_operation_xyz
'x, y, z'
'-x+1/2, y+1/2, -z+1/2'
'-x, -y, -z'
'x-1/2, -y-1/2, z-1/2'

loop_
_atom_site_label
_atom_site_type_symbol
_atom_site_fract_x
_atom_site_fract_y
_atom_site_fract_z
_atom_site_U_iso_or_equiv
_atom_site_adp_type
_atom_site_occupancy
_atom_site_site_symmetry_order
_atom_site_calc_flag
N1 N 0.86967(19) 0.56023(6) 0.55710(19) 0.0189(3) Uani 1 1 d
H1 H 0.515(3) 0.8563(9) 0.381(3) 0.027(5) Uiso 1 1 d
K1 K 0.17342(5) 0.47348(2) -0.16612(5) 0.01674(9) Uani 1 1 d
F1 F 0.54629(14) 0.66548(4) 0.18236(13) 0.0228(2) Uani 1 1 d
B1 B 0.5019(2) 0.60816(7) 0.4977(2) 0.0140(3) Uani 1 1 d
C1 C 0.7167(2) 0.58016(6) 0.5322(2) 0.0145(3) Uani 1 1 d
N2 N 0.20103(19) 0.55195(6) 0.15371(19) 0.0179(3) Uani 1 1 d
H2 H 0.548(2) 0.7825(7) 0.148(2) 0.011(4) Uiso 1 1 d
F2 F 0.45690(15) 0.70912(4) 0.75575(14) 0.0235(2) Uani 1 1 d
C2 C 0.3264(2) 0.57556(6) 0.2960(2) 0.0141(3) Uani 1 1 d
N3 N 0.45072(19) 0.56261(6) 0.81442(19) 0.0192(3) Uani 1 1 d
F3 F 0.46090(15) 0.82973(4) 0.68815(16) 0.0295(2) Uani 1 1 d
C3 C 0.4709(2) 0.58423(6) 0.6849(2) 0.0142(3) Uani 1 1 d
C4 C 0.4995(2) 0.68244(6) 0.4688(2) 0.0132(3) Uani 1 1 d
C5 C 0.5246(2) 0.70698(7) 0.3087(2) 0.0165(3) Uani 1 1 d
C6 C 0.5307(2) 0.76904(7) 0.2701(2) 0.0208(3) Uani 1 1 d
C7 C 0.5096(2) 0.81126(7) 0.4000(2) 0.0214(3) Uani 1 1 d
C9 C 0.4789(2) 0.72658(7) 0.5933(2) 0.0158(3) Uani 1 1 d
C8 C 0.4830(2) 0.78946(7) 0.5590(2) 0.0188(3) Uani 1 1 d

loop_
_atom_site_aniso_label
_atom_site_aniso_U_11
_atom_site_aniso_U_22
_atom_site_aniso_U_33
_atom_site_aniso_U_23
_atom_site_aniso_U_13
_atom_site_aniso_U_12
N1 0.0181(6) 0.0211(7) 0.0162(6) -0.0023(5) 0.0070(5) 0.0019(5)
K1 0.01353(16) 0.02350(18) 0.01257(16) -0.00039(12) 0.00573(12) -0.00011(12)
F1 0.0303(5) 0.0252(5) 0.0169(4) -0.0023(4) 0.0145(4) -0.0039(4)
B1 0.0131(7) 0.0152(8) 0.0135(7) 0.0002(6) 0.0062(6) -0.0001(6)
C1 0.0168(7) 0.0135(7) 0.0118(6) -0.0019(5) 0.0057(5) -0.0020(5)
N2 0.0174(6) 0.0180(6) 0.0175(6) 0.0000(5) 0.0076(5) -0.0010(5)
F2 0.0354(5) 0.0194(5) 0.0264(5) -0.0019(4) 0.0234(4) -0.0016(4)
C2 0.0150(7) 0.0130(6) 0.0159(7) 0.0022(5) 0.0087(6) 0.0018(5)
N3 0.0195(7) 0.0191(6) 0.0191(6) 0.0019(5) 0.0092(5) 0.0009(5)
F3 0.0350(6) 0.0168(5) 0.0417(6) -0.0073(4) 0.0224(5) -0.0010(4)
C3 0.0126(6) 0.0122(6) 0.0154(7) -0.0012(5) 0.0048(5) 0.0004(5)
C4 0.0091(6) 0.0145(7) 0.0134(7) 0.0001(5) 0.0032(5) -0.0010(5)
C5 0.0129(7) 0.0208(7) 0.0124(7) -0.0008(5) 0.0032(5) -0.0020(5)
C6 0.0172(7) 0.0231(8) 0.0167(7) 0.0051(6) 0.0038(6) -0.0044(6)
C7 0.0149(7) 0.0157(7) 0.0244(8) 0.0046(6) 0.0020(6) -0.0018(6)
C9 0.0126(7) 0.0181(7) 0.0170(7) 0.0013(5) 0.0073(6) -0.0002(5)
C8 0.0144(7) 0.0142(7) 0.0242(8) -0.0040(6) 0.0064(6) 0.0001(5)

loop_
_atom_type_symbol
_atom_type_description
_atom_type_scat_dispersion_real
_atom_type_scat_dispersion_imag
_atom_type_scat_source
C C 0.0033 0.0016 'International Tables Vol C Tables 4.2.6.8 and 6.1.1.4'
H H 0.0000 0.0000 'International Tables Vol C Tables 4.2.6.8 and 6.1.1.4'
B B 0.0013 0.0007 'International Tables Vol C Tables 4.2.6.8 and 6.1.1.4'
N N 0.0061 0.0033 'International Tables Vol C Tables 4.2.6.8 and 6.1.1.4'
F F 0.0171 0.0103 'International Tables Vol C Tables 4.2.6.8 and 6.1.1.4'
K K 0.2009 0.2494 'International Tables Vol C Tables 4.2.6.8 and 6.1.1.4'

loop_
_geom_angle_atom_site_label_1
_geom_angle_atom_site_label_2
_geom_angle_atom_site_label_3
_geom_angle
_geom_angle_site_symmetry_1
_geom_angle_site_symmetry_3
C1 N1 K1 108.04(10) . 3_665
C1 N1 K1 137.23(11) . 1_656
K1 N1 K1 103.26(4) 3_665 1_656
N2 K1 N1 158.19(4) . 3_665
N2 K1 N3 82.92(4) . 1_554
N1 K1 N3 81.61(4) 3_665 1_554
N2 K1 N3 75.48(4) . 3_666
N1 K1 N3 116.38(4) 3_665 3_666
N3 K1 N3 79.53(4) 1_554 3_666
N2 K1 N2 76.81(4) . 3_565
N1 K1 N2 110.03(4) 3_665 3_565
N3 K1 N2 148.91(4) 1_554 3_565
N3 K1 N2 116.94(4) 3_666 3_565
N2 K1 N1 86.04(4) . 1_454
N1 K1 N1 76.75(4) 3_665 1_454
N3 K1 N1 82.33(4) 1_554 1_454
N3 K1 N1 155.46(4) 3_666 1_454
N2 K1 N1 73.06(4) 3_565 1_454
N2 K1 F3 120.62(3) . 2_545
N1 K1 F3 79.81(3) 3_665 2_545
N3 K1 F3 148.20(3) 1_554 2_545
N3 K1 F3 85.93(3) 3_666 2_545
N2 K1 F3 62.62(3) 3_565 2_545
N1 K1 F3 117.74(3) 1_454 2_545
N2 K1 C1 157.43(4) . 3_665
N1 K1 C1 18.69(3) 3_665 3_665
N3 K1 C1 74.62(4) 1_554 3_665
N3 K1 C1 97.83(4) 3_666 3_665
N2 K1 C1 124.49(4) 3_565 3_665
N1 K1 C1 93.10(4) 1_454 3_665
F3 K1 C1 79.61(3) 2_545 3_665
N2 K1 C3 68.87(3) . 3_666
N1 K1 C3 127.63(4) 3_665 3_666
N3 K1 C3 94.55(3) 1_554 3_666
N3 K1 C3 17.22(3) 3_666 3_666
N2 K1 C3 99.73(3) 3_565 3_666
N1 K1 C3 154.91(3) 1_454 3_666
F3 K1 C3 77.06(3) 2_545 3_666
C1 K1 C3 110.15(3) 3_665 3_666
N2 K1 C2 93.08(4) . 3_565
N1 K1 C2 93.03(4) 3_665 3_565
N3 K1 C2 151.01(3) 1_554 3_565
N3 K1 C2 127.37(4) 3_666 3_565
N2 K1 C2 17.04(3) 3_565 3_565
N1 K1 C2 68.73(3) 1_454 3_565
F3 K1 C2 55.92(3) 2_545 3_565
C1 K1 C2 107.64(3) 3_665 3_565
C3 K1 C2 110.83(3) 3_666 3_565
N2 K1 K1 75.92(3) . 3_665
N1 K1 K1 101.21(3) 3_665 3_665
N3 K1 K1 39.81(3) 1_554 3_665
N3 K1 K1 39.72(3) 3_666 3_665
N2 K1 K1 148.37(3) 3_565 3_665
N1 K1 K1 120.36(3) 1_454 3_665
F3 K1 K1 120.41(2) 2_545 3_665
C1 K1 K1 85.21(3) 3_665 3_665
C3 K1 K1 55.23(2) 3_666 3_665
C2 K1 K1 164.49(3) 3_565 3_665
N2 K1 K1 38.68(3) . 3_565
N1 K1 K1 143.97(3) 3_665 3_565
N3 K1 K1 118.14(3) 1_554 3_565
N3 K1 K1 97.57(3) 3_666 3_565
N2 K1 K1 38.13(3) 3_565 3_565
N1 K1 K1 76.66(3) 1_454 3_565
F3 K1 K1 91.59(2) 2_545 3_565
C1 K1 K1 161.64(3) 3_665 3_565
C3 K1 K1 83.10(3) 3_666 3_565
C2 K1 K1 54.57(2) 3_565 3_565
K1 K1 K1 113.095(13) 3_665 3_565
C3 B1 C2 106.34(11) . .
C3 B1 C1 106.48(11) . .
C2 B1 C1 106.66(11) . .
C3 B1 C4 115.96(12) . .
C2 B1 C4 110.95(11) . .
C1 B1 C4 109.94(11) . .
N1 C1 B1 179.89(17) . .
N1 C1 K1 53.27(8) . 3_665
B1 C1 K1 126.84(9) . 3_665
C2 N2 K1 137.79(11) . .
C2 N2 K1 115.36(10) . 3_565
K1 N2 K1 103.19(4) . 3_565
N2 C2 B1 179.28(16) . .
N2 C2 K1 47.60(9) . 3_565
B1 C2 K1 131.87(9) . 3_565
C3 N3 K1 134.55(11) . 1_556
C3 N3 K1 114.58(10) . 3_666
K1 N3 K1 100.47(4) 1_556 3_666
C8 F3 K1 135.49(9) . 2
N3 C3 B1 174.70(14) . .
N3 C3 K1 48.20(8) . 3_666
B1 C3 K1 130.55(9) . 3_666
C9 C4 C5 114.34(13) . .
C9 C4 B1 126.17(13) . .
C5 C4 B1 119.47(13) . .
F1 C5 C6 118.01(13) . .
F1 C5 C4 116.62(13) . .
C6 C5 C4 125.37(14) . .
C5 C6 C7 117.86(14) . .
C5 C6 H2 119.6(9) . .
C7 C6 H2 122.6(9) . .
C8 C7 C6 119.01(14) . .
C8 C7 H1 119.6(11) . .
C6 C7 H1 121.3(11) . .
F2 C9 C8 117.54(13) . .
F2 C9 C4 120.40(13) . .
C8 C9 C4 122.06(14) . .
F3 C8 C7 120.33(13) . .
F3 C8 C9 118.31(14) . .
C7 C8 C9 121.36(14) . .

loop_
_geom_bond_atom_site_label_1
_geom_bond_atom_site_label_2
_geom_bond_distance
_geom_bond_site_symmetry_2
N1 C1 1.1433(19) .
N1 K1 2.8595(13) 3_665
N1 K1 2.8943(13) 1_656
K1 N2 2.8420(13) .
K1 N1 2.8595(13) 3_665
K1 N3 2.8679(13) 1_554
K1 N3 2.8732(13) 3_666
K1 N2 2.8766(13) 3_565
K1 N1 2.8943(13) 1_454
K1 F3 3.2325(10) 2_545
K1 C1 3.3924(14) 3_665
K1 C3 3.5048(14) 3_666
K1 C2 3.5200(14) 3_565
K1 K1 4.4132(6) 3_665
K1 K1 4.4813(6) 3_565
F1 C5 1.3599(17) .
B1 C3 1.600(2) .
B1 C2 1.604(2) .
B1 C1 1.606(2) .
B1 C4 1.613(2) .
C1 K1 3.3924(14) 3_665
N2 C2 1.1414(19) .
N2 K1 2.8766(13) 3_565
F2 C9 1.3459(16) .
C2 K1 3.5199(14) 3_565
N3 C3 1.1408(19) .
N3 K1 2.8679(13) 1_556
N3 K1 2.8733(13) 3_666
F3 C8 1.3601(17) .
F3 K1 3.2324(10) 2
C3 K1 3.5048(14) 3_666
C4 C9 1.384(2) .
C4 C5 1.393(2) .
C5 C6 1.372(2) .
C6 C7 1.388(2) .
C6 H2 1.020(16) .
C7 C8 1.369(2) .
C7 H1 0.984(19) .
C9 C8 1.381(2) .
